data_7056729
loop_
_publ_author_name
'Koch, Klaus R.'
'Kotze, Izak'
'smith, vincent'
'Kangara, Edmore F.'

_publ_section_title
;
 Rare, Hypodentate L-\kS Coordination Mode of
 N,N-dialkyl-N&#x2019;-aroylthioureas leads to Unprecedented Mixed-ligand
 [Pt(phen)(L-\kS)2] Complexes..
;
_journal_name_full 'New Journal of Chemistry'
_journal_paper_doi 10.1039/C7NJ03178E
_journal_year 2017
_chemical_compound_source synthesis
_chemical_formula_moiety 'C52 H58 N6 O2 Pt S2'
_chemical_formula_sum 'C52 H58 N6 O2 Pt S2'
_chemical_formula_weight 1058.25
_space_group_IT_number 29
_symmetry_cell_setting orthorhombic
_symmetry_Int_Tables_number 29
_symmetry_space_group_name_Hall 'P 2c -2ac'
_symmetry_space_group_name_H-M 'P c a 21'
_atom_sites_solution_hydrogens geom
_atom_sites_solution_primary direct
_atom_sites_solution_secondary difmap
_audit_creation_method SHELXL-97
_audit_update_record
;
2016-09-08 deposited with the CCDC.
2017-11-03 downloaded from the CCDC.
;
_cell_angle_alpha 90.00
_cell_angle_beta 90.00
_cell_angle_gamma 90.00
_cell_formula_units_Z 4
_cell_length_a 32.089(5)
_cell_length_b 10.5036(15)
_cell_length_c 13.786(2)
_cell_measurement_reflns_used 9873
_cell_measurement_temperature 100(2)
_cell_measurement_theta_max 28.75
_cell_measurement_theta_min 2.32
_cell_volume 4646.6(12)
_computing_cell_refinement 'Bruker SAINT'
_computing_data_collection 'Bruker APEX2'
_computing_data_reduction 'Bruker SAINT'
_computing_structure_refinement 'SHELXL-97 (Sheldrick, 2008)'
_computing_structure_solution 'SHELXS-97 (Sheldrick, 2008)'
_diffrn_ambient_pressure 101.3
_diffrn_ambient_temperature 100(2)
_diffrn_measured_fraction_theta_full 0.999
_diffrn_measured_fraction_theta_max 0.952
_diffrn_measurement_device_type 'Bruker APEX-II CCD'
_diffrn_measurement_method '\f and \w scans'
_diffrn_radiation_monochromator graphite
_diffrn_radiation_probe x-ray
_diffrn_radiation_type MoK\a
_diffrn_radiation_wavelength 0.71073
_diffrn_reflns_av_R_equivalents 0.0299
_diffrn_reflns_av_sigmaI/netI 0.0532
_diffrn_reflns_limit_h_max 36
_diffrn_reflns_limit_h_min -43
_diffrn_reflns_limit_k_max 13
_diffrn_reflns_limit_k_min -13
_diffrn_reflns_limit_l_max 18
_diffrn_reflns_limit_l_min -14
_diffrn_reflns_number 28874
_diffrn_reflns_theta_full 26.00
_diffrn_reflns_theta_max 28.86
_diffrn_reflns_theta_min 1.94
_diffrn_source 'fine-focus sealed tube'
_diffrn_source_type 'Bruker SMART Apex '
_diffrn_standards_decay_% 0
_diffrn_standards_interval_count 0
_diffrn_standards_interval_time 0
_diffrn_standards_number 0
_exptl_absorpt_coefficient_mu 3.158
_exptl_absorpt_correction_T_max 0.7128
_exptl_absorpt_correction_T_min 0.4718
_exptl_absorpt_correction_type multi-scan
_exptl_absorpt_process_details 'symmetry-related measurements'
_exptl_crystal_colour orange
_exptl_crystal_density_diffrn 1.513
_exptl_crystal_density_method 'not measured'
_exptl_crystal_description shard
_exptl_crystal_F_000 2152
_exptl_crystal_recrystallization_method acetonitrile
_exptl_crystal_size_max 0.28
_exptl_crystal_size_mid 0.17
_exptl_crystal_size_min 0.12
_refine_diff_density_max 0.688
_refine_diff_density_min -0.518
_refine_diff_density_rms 0.077
_refine_ls_abs_structure_details 'Flack H D (1983), Acta Cryst. A39, 876-881'
_refine_ls_abs_structure_Flack -0.005(3)
_refine_ls_extinction_method none
_refine_ls_goodness_of_fit_ref 0.845
_refine_ls_hydrogen_treatment constr
_refine_ls_matrix_type full
_refine_ls_number_parameters 572
_refine_ls_number_reflns 10255
_refine_ls_number_restraints 33
_refine_ls_restrained_S_all 0.845
_refine_ls_R_factor_all 0.0267
_refine_ls_R_factor_gt 0.0222
_refine_ls_shift/su_max 0.008
_refine_ls_shift/su_mean 0.000
_refine_ls_structure_factor_coef Fsqd
_refine_ls_weighting_details 'calc w=1/[\s^2^(Fo^2^)+(0.0000P)^2^+0.0000P] where P=(Fo^2^+2Fc^2^)/3'
_refine_ls_weighting_scheme calc
_refine_ls_wR_factor_gt 0.0439
_refine_ls_wR_factor_ref 0.0455
_reflns_number_gt 9243
_reflns_number_total 10255
_reflns_threshold_expression >2sigma(I)
_cod_data_source_file c7nj03178e3.cif
_cod_data_source_block C
_cod_original_cell_volume 4646.6(11)
_cod_database_code 7056729

loop_
_symmetry_equiv_pos_as_xyz
'x, y, z'
'-x, -y, z+1/2'
'-x+1/2, y, z+1/2'
'x+1/2, -y, z'

loop_
_atom_site_label
_atom_site_type_symbol
_atom_site_fract_x
_atom_site_fract_y
_atom_site_fract_z
_atom_site_U_iso_or_equiv
_atom_site_adp_type
_atom_site_occupancy
_atom_site_symmetry_multiplicity
_atom_site_calc_flag
_atom_site_refinement_flags
Pt1 Pt 0.603368(3) 0.699742(8) 0.001450(13) 0.01166(3) Uani 1 1 d U
S1 S 0.65723(2) 0.83211(7) 0.04548(6) 0.01601(15) Uani 1 1 d .
O1 O 0.52029(7) 0.6944(2) 0.16991(17) 0.0233(5) Uani 1 1 d .
N1 N 0.55277(7) 0.5954(2) -0.04394(17) 0.0139(5) Uani 1 1 d .
S2 S 0.61722(2) 0.57191(7) 0.13152(5) 0.01570(15) Uani 1 1 d .
O2 O 0.68578(7) 0.7356(2) -0.17910(15) 0.0197(5) Uani 1 1 d .
N2 N 0.58712(8) 0.8036(2) -0.11916(18) 0.0134(5) Uani 1 1 d .
N3 N 0.73198(7) 0.7494(2) 0.10603(18) 0.0163(5) Uani 1 1 d .
N4 N 0.70917(7) 0.6544(2) -0.03382(18) 0.0165(5) Uani 1 1 d .
N5 N 0.62730(8) 0.6362(2) 0.31648(19) 0.0157(6) Uani 1 1 d .
N6 N 0.58141(8) 0.7658(2) 0.23538(18) 0.0161(5) Uani 1 1 d .
C21 C 0.60635(9) 0.9037(3) -0.1571(2) 0.0172(6) Uani 1 1 d .
H21 H 0.6312 0.9344 -0.1277 0.021 Uiso 1 1 calc R
C22 C 0.59080(10) 0.9651(3) -0.2399(2) 0.0207(7) Uani 1 1 d .
H22 H 0.6054 1.0357 -0.2663 0.025 Uiso 1 1 calc R
C23 C 0.55492(11) 0.9242(3) -0.2827(2) 0.0233(7) Uani 1 1 d .
H23 H 0.5440 0.9680 -0.3374 0.028 Uiso 1 1 calc R
C24 C 0.53411(10) 0.8173(3) -0.2458(2) 0.0195(7) Uani 1 1 d .
C25 C 0.49801(10) 0.7604(3) -0.2880(2) 0.0225(7) Uani 1 1 d .
H25 H 0.4855 0.7993 -0.3430 0.027 Uiso 1 1 calc R
C26 C 0.48122(10) 0.6519(3) -0.2514(2) 0.0236(7) Uani 1 1 d .
H26 H 0.4574 0.6158 -0.2817 0.028 Uiso 1 1 calc R
C27 C 0.49877(9) 0.5908(3) -0.1679(2) 0.0178(6) Uani 1 1 d .
C28 C 0.48309(9) 0.4781(3) -0.1270(2) 0.0215(7) Uani 1 1 d .
H28 H 0.4599 0.4358 -0.1553 0.026 Uiso 1 1 calc R
C29 C 0.50171(10) 0.4305(3) -0.0457(2) 0.0206(7) Uani 1 1 d .
H29 H 0.4909 0.3559 -0.0160 0.025 Uiso 1 1 calc R
C30 C 0.53657(8) 0.4905(2) -0.0057(3) 0.0186(6) Uani 1 1 d .
H30 H 0.5491 0.4551 0.0506 0.022 Uiso 1 1 calc R
C31 C 0.53374(9) 0.6462(3) -0.1243(2) 0.0139(6) Uani 1 1 d .
C32 C 0.55182(12) 0.7589(3) -0.1632(3) 0.0157(8) Uani 1 1 d .
C1A C 0.70270(9) 0.7353(3) 0.0354(2) 0.0146(6) Uani 1 1 d .
C2A C 0.68689(9) 0.6496(2) -0.1178(2) 0.0175(6) Uani 1 1 d D
C3A C 0.66566(9) 0.5219(2) -0.1347(2) 0.0151(6) Uani 1 1 d D
C4A C 0.67569(10) 0.4239(3) -0.0729(2) 0.0187(6) Uani 1 1 d .
H4A H 0.6966 0.4371 -0.0252 0.022 Uiso 1 1 calc R
C5A C 0.65586(10) 0.3047(3) -0.0783(2) 0.0229(7) Uani 1 1 d .
H5A H 0.6638 0.2381 -0.0355 0.027 Uiso 1 1 calc R
C6A C 0.62533(11) 0.2852(3) -0.1450(2) 0.0212(7) Uani 1 1 d .
H6A H 0.6119 0.2047 -0.1479 0.025 Uiso 1 1 calc R
C7A C 0.61322(9) 0.3821(3) -0.2099(2) 0.0184(7) Uani 1 1 d .
C8A C 0.58058(10) 0.3626(3) -0.2776(3) 0.0246(7) Uani 1 1 d .
H8A H 0.5666 0.2829 -0.2787 0.029 Uiso 1 1 calc R
C9A C 0.56870(10) 0.4548(3) -0.3408(2) 0.0244(7) Uani 1 1 d .
H9A H 0.5465 0.4400 -0.3848 0.029 Uiso 1 1 calc R
C10A C 0.58961(10) 0.5726(3) -0.3405(2) 0.0196(7) Uani 1 1 d .
H10A H 0.5817 0.6366 -0.3857 0.024 Uiso 1 1 calc R
C11A C 0.62126(10) 0.5964(3) -0.2759(2) 0.0169(7) Uani 1 1 d .
H11A H 0.6348 0.6768 -0.2769 0.020 Uiso 1 1 calc R
C12A C 0.63412(9) 0.5029(3) -0.2075(2) 0.0161(6) Uani 1 1 d .
C13A C 0.76966(9) 0.6725(3) 0.0973(2) 0.0189(7) Uani 1 1 d .
H13A H 0.7922 0.7131 0.1352 0.023 Uiso 1 1 calc R
H13B H 0.7785 0.6708 0.0285 0.023 Uiso 1 1 calc R
C14A C 0.76382(9) 0.5353(3) 0.1330(2) 0.0212(7) Uani 1 1 d .
H14A H 0.7677 0.5323 0.2042 0.025 Uiso 1 1 calc R
H14B H 0.7351 0.5068 0.1183 0.025 Uiso 1 1 calc R
C15A C 0.79477(11) 0.4456(3) 0.0847(3) 0.0272(8) Uani 1 1 d .
H15A H 0.8233 0.4793 0.0942 0.033 Uiso 1 1 calc R
H15B H 0.7892 0.4437 0.0141 0.033 Uiso 1 1 calc R
C16A C 0.79294(14) 0.3097(3) 0.1240(3) 0.0439(10) Uani 1 1 d U
H16A H 0.7991 0.3103 0.1936 0.066 Uiso 1 1 calc R
H16B H 0.8135 0.2570 0.0902 0.066 Uiso 1 1 calc R
H16C H 0.7650 0.2747 0.1134 0.066 Uiso 1 1 calc R
C17A C 0.72377(10) 0.8023(3) 0.2028(2) 0.0180(6) Uani 1 1 d .
H17A H 0.7314 0.7381 0.2523 0.022 Uiso 1 1 calc R
H17B H 0.6935 0.8194 0.2091 0.022 Uiso 1 1 calc R
C18A C 0.74781(10) 0.9254(3) 0.2232(2) 0.0179(7) Uani 1 1 d .
H18A H 0.7779 0.9110 0.2119 0.022 Uiso 1 1 calc R
H18B H 0.7383 0.9928 0.1781 0.022 Uiso 1 1 calc R
C19A C 0.74110(10) 0.9691(3) 0.3270(2) 0.0203(7) Uani 1 1 d .
H19A H 0.7117 0.9959 0.3349 0.024 Uiso 1 1 calc R
H19B H 0.7461 0.8964 0.3712 0.024 Uiso 1 1 calc R
C20A C 0.76935(11) 1.0785(3) 0.3560(3) 0.0311(8) Uani 1 1 d U
H20A H 0.7985 1.0514 0.3515 0.047 Uiso 1 1 calc R
H20B H 0.7631 1.1039 0.4229 0.047 Uiso 1 1 calc R
H20C H 0.7647 1.1508 0.3125 0.047 Uiso 1 1 calc R
C1B C 0.60636(9) 0.6678(3) 0.2348(2) 0.0151(6) Uani 1 1 d .
C2B C 0.54791(12) 0.7748(3) 0.1736(3) 0.0173(8) Uani 1 1 d D
C3B C 0.54597(9) 0.8971(2) 0.1143(2) 0.0159(6) Uani 1 1 d D
C4B C 0.57764(9) 0.9848(3) 0.1259(2) 0.0175(6) Uani 1 1 d .
H4B H 0.5977 0.9713 0.1755 0.021 Uiso 1 1 calc R
C5B C 0.58117(10) 1.0939(3) 0.0667(2) 0.0209(7) Uani 1 1 d .
H5B H 0.6037 1.1513 0.0753 0.025 Uiso 1 1 calc R
C6B C 0.55189(9) 1.1159(2) -0.0029(4) 0.0227(6) Uani 1 1 d .
H6B H 0.5543 1.1892 -0.0429 0.027 Uiso 1 1 calc R
C7B C 0.51792(9) 1.0319(3) -0.0167(2) 0.0188(7) Uani 1 1 d .
C8B C 0.48753(11) 1.0568(3) -0.0892(2) 0.0243(7) Uani 1 1 d .
H8B H 0.4903 1.1305 -0.1285 0.029 Uiso 1 1 calc R
C9B C 0.45479(11) 0.9783(3) -0.1035(2) 0.0265(8) Uani 1 1 d .
H9B H 0.4347 0.9969 -0.1521 0.032 Uiso 1 1 calc R
C10B C 0.45087(10) 0.8688(3) -0.0459(2) 0.0237(7) Uani 1 1 d .
H10B H 0.4277 0.8139 -0.0555 0.028 Uiso 1 1 calc R
C11B C 0.47963(10) 0.8394(3) 0.0240(2) 0.0197(8) Uani 1 1 d .
H11B H 0.4764 0.7637 0.0609 0.024 Uiso 1 1 calc R
C12B C 0.51439(9) 0.9207(3) 0.0421(2) 0.0164(6) Uani 1 1 d .
C13B C 0.61797(10) 0.7013(3) 0.4082(2) 0.0167(6) Uani 1 1 d .
H13C H 0.6226 0.6414 0.4626 0.020 Uiso 1 1 calc R
H13D H 0.5882 0.7258 0.4088 0.020 Uiso 1 1 calc R
C14B C 0.64432(10) 0.8193(3) 0.4243(2) 0.0186(7) Uani 1 1 d .
H14C H 0.6382 0.8822 0.3729 0.022 Uiso 1 1 calc R
H14D H 0.6742 0.7962 0.4195 0.022 Uiso 1 1 calc R
C15B C 0.63610(10) 0.8793(3) 0.5230(2) 0.0201(8) Uani 1 1 d .
H15C H 0.6424 0.8164 0.5744 0.024 Uiso 1 1 calc R
H15D H 0.6062 0.9016 0.5280 0.024 Uiso 1 1 calc R
C16B C 0.66228(12) 0.9989(3) 0.5398(3) 0.0345(9) Uani 1 1 d U
H16D H 0.6919 0.9783 0.5314 0.052 Uiso 1 1 calc R
H16E H 0.6576 1.0304 0.6058 0.052 Uiso 1 1 calc R
H16F H 0.6542 1.0646 0.4929 0.052 Uiso 1 1 calc R
C17B C 0.66000(9) 0.5382(3) 0.3208(2) 0.0190(7) Uani 1 1 d .
H17C H 0.6817 0.5655 0.3673 0.023 Uiso 1 1 calc R
H17D H 0.6732 0.5305 0.2561 0.023 Uiso 1 1 calc R
C18B C 0.64353(11) 0.4086(3) 0.3513(3) 0.0264(7) Uani 1 1 d .
H18C H 0.6175 0.3902 0.3154 0.032 Uiso 1 1 calc R
H18D H 0.6368 0.4104 0.4214 0.032 Uiso 1 1 calc R
C19B C 0.67513(14) 0.3020(3) 0.3320(3) 0.0392(10) Uani 1 1 d .
H19C H 0.7034 0.3329 0.3481 0.047 Uiso 1 1 calc R
H19D H 0.6689 0.2289 0.3749 0.047 Uiso 1 1 calc R
C20B C 0.67445(14) 0.2576(4) 0.2272(3) 0.0448(10) Uani 1 1 d U
H20D H 0.6469 0.2226 0.2119 0.067 Uiso 1 1 calc R
H20E H 0.6957 0.1918 0.2178 0.067 Uiso 1 1 calc R
H20F H 0.6803 0.3299 0.1844 0.067 Uiso 1 1 calc R

loop_
_atom_site_aniso_label
_atom_site_aniso_U_11
_atom_site_aniso_U_22
_atom_site_aniso_U_33
_atom_site_aniso_U_23
_atom_site_aniso_U_13
_atom_site_aniso_U_12
Pt1 0.01153(5) 0.01358(5) 0.00986(4) 0.00011(7) -0.00029(7) 0.00008(4)
S1 0.0138(4) 0.0159(3) 0.0184(3) -0.0042(3) -0.0009(3) -0.0003(3)
O1 0.0168(12) 0.0260(13) 0.0270(14) 0.0108(10) -0.0005(10) -0.0007(10)
N1 0.0131(13) 0.0176(12) 0.0108(12) -0.0009(10) 0.0008(9) -0.0001(10)
S2 0.0192(4) 0.0163(4) 0.0116(3) 0.0008(3) -0.0019(3) 0.0028(3)
O2 0.0233(12) 0.0195(11) 0.0164(11) 0.0001(9) 0.0031(9) -0.0054(10)
N2 0.0140(13) 0.0155(12) 0.0108(12) -0.0010(10) 0.0027(9) 0.0029(10)
N3 0.0113(13) 0.0192(12) 0.0183(14) -0.0008(11) -0.0006(10) -0.0003(11)
N4 0.0135(13) 0.0181(12) 0.0180(12) -0.0028(11) 0.0006(10) -0.0006(11)
N5 0.0179(14) 0.0163(14) 0.0129(14) 0.0007(11) 0.0002(10) 0.0046(11)
N6 0.0176(14) 0.0177(13) 0.0130(13) 0.0012(10) 0.0017(10) 0.0035(11)
C21 0.0169(16) 0.0159(14) 0.0188(16) -0.0006(13) 0.0047(12) 0.0006(12)
C22 0.0334(19) 0.0140(15) 0.0147(16) 0.0055(12) 0.0071(13) 0.0019(14)
C23 0.034(2) 0.0196(16) 0.0162(16) 0.0048(13) 0.0024(13) 0.0099(15)
C24 0.0227(17) 0.0210(16) 0.0148(16) -0.0012(12) -0.0004(12) 0.0100(13)
C25 0.0214(18) 0.0340(18) 0.0120(15) -0.0003(14) -0.0048(12) 0.0088(15)
C26 0.0185(17) 0.0352(18) 0.0172(16) -0.0076(15) -0.0055(12) 0.0041(15)
C27 0.0138(16) 0.0249(16) 0.0145(15) -0.0061(13) -0.0008(11) 0.0012(13)
C28 0.0130(16) 0.0274(17) 0.0239(17) -0.0090(14) 0.0016(12) -0.0055(14)
C29 0.0225(17) 0.0182(15) 0.0212(17) -0.0036(13) 0.0049(13) -0.0077(13)
C30 0.0217(14) 0.0186(12) 0.0154(18) -0.0009(16) 0.0012(16) -0.0004(11)
C31 0.0125(15) 0.0155(14) 0.0138(15) -0.0037(12) 0.0001(11) 0.0029(12)
C32 0.0165(19) 0.0197(17) 0.0109(19) -0.0036(15) -0.0002(14) 0.0036(15)
C1A 0.0135(16) 0.0132(14) 0.0171(15) 0.0026(11) 0.0029(10) -0.0051(12)
C2A 0.0124(15) 0.0220(15) 0.0182(16) -0.0056(13) 0.0044(12) 0.0016(13)
C3A 0.0165(16) 0.0168(14) 0.0120(14) -0.0052(12) 0.0050(11) -0.0005(12)
C4A 0.0201(17) 0.0196(15) 0.0165(16) -0.0023(13) -0.0008(12) -0.0009(13)
C5A 0.030(2) 0.0184(16) 0.0205(17) 0.0024(13) 0.0046(14) 0.0031(14)
C6A 0.0274(19) 0.0148(15) 0.0215(17) -0.0042(13) 0.0070(13) -0.0074(13)
C7A 0.0202(17) 0.0167(16) 0.0183(16) -0.0049(13) 0.0041(12) -0.0025(13)
C8A 0.0220(18) 0.0213(17) 0.030(2) -0.0068(15) 0.0019(14) -0.0064(14)
C9A 0.0190(17) 0.0303(18) 0.0240(18) -0.0099(14) -0.0026(13) -0.0012(14)
C10A 0.0211(17) 0.0228(16) 0.0149(16) -0.0010(13) 0.0030(12) 0.0036(14)
C11A 0.0170(16) 0.0181(16) 0.0155(17) -0.0054(13) 0.0069(13) -0.0025(14)
C12A 0.0161(15) 0.0180(15) 0.0140(15) -0.0032(12) 0.0059(11) 0.0013(12)
C13A 0.0116(15) 0.0233(16) 0.0218(17) -0.0036(13) 0.0013(12) 0.0002(13)
C14A 0.0177(16) 0.0272(17) 0.0186(16) 0.0006(14) -0.0035(13) 0.0005(14)
C15A 0.028(2) 0.0260(18) 0.0272(19) -0.0068(15) -0.0006(14) 0.0052(15)
C16A 0.054(3) 0.031(2) 0.047(2) -0.0040(18) 0.002(2) 0.0091(18)
C17A 0.0183(16) 0.0207(16) 0.0148(15) -0.0004(13) -0.0007(12) 0.0002(13)
C18A 0.0182(16) 0.0185(14) 0.0171(16) 0.0010(12) 0.0001(14) -0.0004(14)
C19A 0.0193(17) 0.0225(16) 0.0192(17) -0.0035(13) 0.0008(13) 0.0007(14)
C20A 0.031(2) 0.0299(18) 0.032(2) -0.0102(16) -0.0031(15) -0.0046(15)
C1B 0.0135(16) 0.0179(15) 0.0138(15) -0.0007(12) 0.0012(11) -0.0043(12)
C2B 0.0159(19) 0.0195(18) 0.017(2) 0.0005(15) 0.0034(15) 0.0014(15)
C3B 0.0157(15) 0.0163(14) 0.0157(15) -0.0010(12) 0.0057(11) 0.0053(12)
C4B 0.0151(15) 0.0207(15) 0.0167(15) -0.0025(13) 0.0028(12) 0.0043(13)
C5B 0.0193(17) 0.0191(15) 0.0244(17) -0.0015(13) 0.0090(12) 0.0014(13)
C6B 0.0283(15) 0.0152(12) 0.0245(17) 0.0027(19) 0.012(2) 0.0066(11)
C7B 0.0228(15) 0.0185(14) 0.015(2) 0.0005(12) 0.0076(11) 0.0094(12)
C8B 0.031(2) 0.0237(17) 0.0177(17) 0.0032(13) 0.0031(13) 0.0125(15)
C9B 0.030(2) 0.0326(19) 0.0164(17) -0.0014(14) -0.0045(13) 0.0139(16)
C10B 0.0191(17) 0.0276(17) 0.0244(18) -0.0068(14) -0.0005(13) 0.0054(14)
C11B 0.0209(16) 0.0161(13) 0.022(2) -0.0014(12) 0.0015(11) 0.0052(12)
C12B 0.0164(15) 0.0182(15) 0.0145(13) -0.0060(12) 0.0021(11) 0.0076(12)
C13B 0.0206(16) 0.0196(16) 0.0099(14) 0.0009(12) 0.0006(11) 0.0012(13)
C14B 0.0203(17) 0.0181(16) 0.0173(16) 0.0034(13) 0.0009(12) -0.0008(13)
C15B 0.0240(16) 0.0221(15) 0.014(2) -0.0004(12) -0.0015(11) 0.0005(13)
C16B 0.046(2) 0.0324(18) 0.0251(17) -0.0056(15) 0.0033(15) -0.0125(17)
C17B 0.0174(16) 0.0218(16) 0.0179(16) 0.0030(13) -0.0033(12) 0.0048(13)
C18B 0.032(2) 0.0200(16) 0.0276(19) 0.0043(14) -0.0002(14) 0.0034(15)
C19B 0.059(3) 0.0248(19) 0.034(2) 0.0026(16) -0.0074(19) 0.0112(19)
C20B 0.054(3) 0.037(2) 0.044(2) -0.0095(19) -0.0093(19) 0.012(2)

loop_
_atom_type_symbol
_atom_type_description
_atom_type_scat_dispersion_real
_atom_type_scat_dispersion_imag
_atom_type_scat_source
C C 0.0033 0.0016 'International Tables Vol C Tables 4.2.6.8 and 6.1.1.4'
H H 0.0000 0.0000 'International Tables Vol C Tables 4.2.6.8 and 6.1.1.4'
N N 0.0061 0.0033 'International Tables Vol C Tables 4.2.6.8 and 6.1.1.4'
O O 0.0106 0.0060 'International Tables Vol C Tables 4.2.6.8 and 6.1.1.4'
S S 0.1246 0.1234 'International Tables Vol C Tables 4.2.6.8 and 6.1.1.4'
Pt Pt -1.7033 8.3905 'International Tables Vol C Tables 4.2.6.8 and 6.1.1.4'

loop_
_geom_angle_atom_site_label_1
_geom_angle_atom_site_label_2
_geom_angle_atom_site_label_3
_geom_angle
N2 Pt1 N1 80.58(9)
N2 Pt1 S2 175.09(7)
N1 Pt1 S2 94.55(7)
N2 Pt1 S1 94.78(7)
N1 Pt1 S1 174.80(7)
S2 Pt1 S1 90.11(3)
C1A S1 Pt1 104.44(10)
C30 N1 C31 118.0(3)
C30 N1 Pt1 129.1(2)
C31 N1 Pt1 112.95(18)
C1B S2 Pt1 104.92(11)
C21 N2 C32 118.8(3)
C21 N2 Pt1 128.4(2)
C32 N2 Pt1 112.8(2)
C1A N3 C13A 116.9(3)
C1A N3 C17A 124.5(3)
C13A N3 C17A 115.6(2)
C1A N4 C2A 124.6(3)
C1B N5 C13B 120.1(2)
C1B N5 C17B 124.0(3)
C13B N5 C17B 115.9(2)
C1B N6 C2B 122.1(3)
N2 C21 C22 121.3(3)
N2 C21 H21 119.3
C22 C21 H21 119.3
C23 C22 C21 120.5(3)
C23 C22 H22 119.7
C21 C22 H22 119.7
C22 C23 C24 119.9(3)
C22 C23 H23 120.1
C24 C23 H23 120.1
C23 C24 C32 116.6(3)
C23 C24 C25 125.0(3)
C32 C24 C25 118.3(3)
C26 C25 C24 121.4(3)
C26 C25 H25 119.3
C24 C25 H25 119.3
C25 C26 C27 121.2(3)
C25 C26 H26 119.4
C27 C26 H26 119.4
C31 C27 C28 117.7(3)
C31 C27 C26 118.3(3)
C28 C27 C26 124.0(3)
C29 C28 C27 118.8(3)
C29 C28 H28 120.6
C27 C28 H28 120.6
C28 C29 C30 120.6(3)
C28 C29 H29 119.7
C30 C29 H29 119.7
N1 C30 C29 122.1(3)
N1 C30 H30 119.0
C29 C30 H30 119.0
N1 C31 C27 122.8(3)
N1 C31 C32 116.5(3)
C27 C31 C32 120.7(3)
N2 C32 C24 122.8(3)
N2 C32 C31 117.1(3)
C24 C32 C31 120.0(3)
N4 C1A N3 119.2(3)
N4 C1A S1 124.3(2)
N3 C1A S1 116.5(2)
O2 C2A N4 124.7(2)
O2 C2A C3A 121.7(3)
N4 C2A C3A 113.4(3)
C4A C3A C12A 119.6(2)
C4A C3A C2A 117.4(3)
C12A C3A C2A 122.9(3)
C3A C4A C5A 121.9(3)
C3A C4A H4A 119.1
C5A C4A H4A 119.1
C6A C5A C4A 119.7(3)
C6A C5A H5A 120.1
C4A C5A H5A 120.1
C5A C6A C7A 121.3(3)
C5A C6A H6A 119.3
C7A C6A H6A 119.3
C6A C7A C8A 121.2(3)
C6A C7A C12A 119.6(3)
C8A C7A C12A 119.2(3)
C9A C8A C7A 121.8(3)
C9A C8A H8A 119.1
C7A C8A H8A 119.1
C8A C9A C10A 119.4(3)
C8A C9A H9A 120.3
C10A C9A H9A 120.3
C11A C10A C9A 120.9(3)
C11A C10A H10A 119.5
C9A C10A H10A 119.5
C10A C11A C12A 121.2(3)
C10A C11A H11A 119.4
C12A C11A H11A 119.4
C11A C12A C7A 117.4(3)
C11A C12A C3A 124.8(3)
C7A C12A C3A 117.8(3)
N3 C13A C14A 113.1(2)
N3 C13A H13A 109.0
C14A C13A H13A 109.0
N3 C13A H13B 109.0
C14A C13A H13B 109.0
H13A C13A H13B 107.8
C15A C14A C13A 111.2(3)
C15A C14A H14A 109.4
C13A C14A H14A 109.4
C15A C14A H14B 109.4
C13A C14A H14B 109.4
H14A C14A H14B 108.0
C14A C15A C16A 113.5(3)
C14A C15A H15A 108.9
C16A C15A H15A 108.9
C14A C15A H15B 108.9
C16A C15A H15B 108.9
H15A C15A H15B 107.7
C15A C16A H16A 109.5
C15A C16A H16B 109.5
H16A C16A H16B 109.5
C15A C16A H16C 109.5
H16A C16A H16C 109.5
H16B C16A H16C 109.5
N3 C17A C18A 113.3(2)
N3 C17A H17A 108.9
C18A C17A H17A 108.9
N3 C17A H17B 108.9
C18A C17A H17B 108.9
H17A C17A H17B 107.7
C19A C18A C17A 110.9(2)
C19A C18A H18A 109.5
C17A C18A H18A 109.5
C19A C18A H18B 109.5
C17A C18A H18B 109.5
H18A C18A H18B 108.0
C20A C19A C18A 113.2(3)
C20A C19A H19A 108.9
C18A C19A H19A 108.9
C20A C19A H19B 108.9
C18A C19A H19B 108.9
H19A C19A H19B 107.8
C19A C20A H20A 109.5
C19A C20A H20B 109.5
H20A C20A H20B 109.5
C19A C20A H20C 109.5
H20A C20A H20C 109.5
H20B C20A H20C 109.5
N6 C1B N5 119.6(3)
N6 C1B S2 124.9(2)
N5 C1B S2 115.5(2)
O1 C2B N6 123.0(3)
O1 C2B C3B 121.9(3)
N6 C2B C3B 115.0(3)
C4B C3B C12B 118.8(2)
C4B C3B C2B 118.0(3)
C12B C3B C2B 123.0(3)
C3B C4B C5B 122.3(3)
C3B C4B H4B 118.9
C5B C4B H4B 118.9
C6B C5B C4B 119.3(3)
C6B C5B H5B 120.3
C4B C5B H5B 120.3
C5B C6B C7B 121.3(3)
C5B C6B H6B 119.3
C7B C6B H6B 119.3
C6B C7B C8B 120.6(3)
C6B C7B C12B 119.7(3)
C8B C7B C12B 119.7(3)
C9B C8B C7B 121.7(3)
C9B C8B H8B 119.2
C7B C8B H8B 119.2
C8B C9B C10B 119.1(3)
C8B C9B H9B 120.4
C10B C9B H9B 120.4
C11B C10B C9B 121.5(3)
C11B C10B H10B 119.2
C9B C10B H10B 119.2
C10B C11B C12B 121.0(3)
C10B C11B H11B 119.5
C12B C11B H11B 119.5
C7B C12B C11B 116.9(3)
C7B C12B C3B 118.5(3)
C11B C12B C3B 124.5(3)
N5 C13B C14B 113.1(3)
N5 C13B H13C 108.9
C14B C13B H13C 108.9
N5 C13B H13D 108.9
C14B C13B H13D 108.9
H13C C13B H13D 107.8
C13B C14B C15B 111.9(3)
C13B C14B H14C 109.2
C15B C14B H14C 109.2
C13B C14B H14D 109.2
C15B C14B H14D 109.2
H14C C14B H14D 107.9
C14B C15B C16B 112.3(3)
C14B C15B H15C 109.1
C16B C15B H15C 109.1
C14B C15B H15D 109.1
C16B C15B H15D 109.1
H15C C15B H15D 107.9
C15B C16B H16D 109.5
C15B C16B H16E 109.5
H16D C16B H16E 109.5
C15B C16B H16F 109.5
H16D C16B H16F 109.5
H16E C16B H16F 109.5
N5 C17B C18B 112.9(3)
N5 C17B H17C 109.0
C18B C17B H17C 109.0
N5 C17B H17D 109.0
C18B C17B H17D 109.0
H17C C17B H17D 107.8
C17B C18B C19B 112.1(3)
C17B C18B H18C 109.2
C19B C18B H18C 109.2
C17B C18B H18D 109.2
C19B C18B H18D 109.2
H18C C18B H18D 107.9
C20B C19B C18B 112.3(3)
C20B C19B H19C 109.1
C18B C19B H19C 109.1
C20B C19B H19D 109.1
C18B C19B H19D 109.1
H19C C19B H19D 107.9
C19B C20B H20D 109.5
C19B C20B H20E 109.5
H20D C20B H20E 109.5
C19B C20B H20F 109.5
H20D C20B H20F 109.5
H20E C20B H20F 109.5

loop_
_geom_bond_atom_site_label_1
_geom_bond_atom_site_label_2
_geom_bond_distance
Pt1 N2 2.056(2)
Pt1 N1 2.056(2)
Pt1 S2 2.2838(8)
Pt1 S1 2.2998(8)
S1 C1A 1.784(3)
O1 C2B 1.225(4)
N1 C30 1.327(4)
N1 C31 1.372(4)
S2 C1B 1.778(3)
O2 C2A 1.237(4)
N2 C21 1.327(4)
N2 C32 1.368(4)
N3 C1A 1.361(4)
N3 C13A 1.459(4)
N3 C17A 1.469(4)
N4 C1A 1.294(3)
N4 C2A 1.362(4)
N5 C1B 1.353(4)
N5 C13B 1.469(4)
N5 C17B 1.471(4)
N6 C1B 1.304(4)
N6 C2B 1.374(4)
C21 C22 1.402(4)
C21 H21 0.9500
C22 C23 1.363(5)
C22 H22 0.9500
C23 C24 1.402(4)
C23 H23 0.9500
C24 C32 1.413(5)
C24 C25 1.428(4)
C25 C26 1.358(5)
C25 H25 0.9500
C26 C27 1.434(4)
C26 H26 0.9500
C27 C31 1.400(4)
C27 C28 1.404(4)
C28 C29 1.365(4)
C28 H28 0.9500
C29 C30 1.397(4)
C29 H29 0.9500
C30 H30 0.9500
C31 C32 1.424(5)
C2A C3A 1.5229(18)
C3A C4A 1.374(4)
C3A C12A 1.439(4)
C4A C5A 1.406(4)
C4A H4A 0.9500
C5A C6A 1.359(5)
C5A H5A 0.9500
C6A C7A 1.410(5)
C6A H6A 0.9500
C7A C8A 1.417(4)
C7A C12A 1.436(4)
C8A C9A 1.357(5)
C8A H8A 0.9500
C9A C10A 1.408(4)
C9A H9A 0.9500
C10A C11A 1.374(4)
C10A H10A 0.9500
C11A C12A 1.422(4)
C11A H11A 0.9500
C13A C14A 1.534(4)
C13A H13A 0.9900
C13A H13B 0.9900
C14A C15A 1.522(4)
C14A H14A 0.9900
C14A H14B 0.9900
C15A C16A 1.527(5)
C15A H15A 0.9900
C15A H15B 0.9900
C16A H16A 0.9800
C16A H16B 0.9800
C16A H16C 0.9800
C17A C18A 1.532(4)
C17A H17A 0.9900
C17A H17B 0.9900
C18A C19A 1.517(4)
C18A H18A 0.9900
C18A H18B 0.9900
C19A C20A 1.517(4)
C19A H19A 0.9900
C19A H19B 0.9900
C20A H20A 0.9800
C20A H20B 0.9800
C20A H20C 0.9800
C2B C3B 1.5238(19)
C3B C4B 1.381(4)
C3B C12B 1.442(4)
C4B C5B 1.411(4)
C4B H4B 0.9500
C5B C6B 1.363(5)
C5B H5B 0.9500
C6B C7B 1.416(4)
C6B H6B 0.9500
C7B C8B 1.420(4)
C7B C12B 1.426(4)
C8B C9B 1.350(5)
C8B H8B 0.9500
C9B C10B 1.403(4)
C9B H9B 0.9500
C10B C11B 1.369(4)
C10B H10B 0.9500
C11B C12B 1.427(4)
C11B H11B 0.9500
C13B C14B 1.516(4)
C13B H13C 0.9900
C13B H13D 0.9900
C14B C15B 1.522(4)
C14B H14C 0.9900
C14B H14D 0.9900
C15B C16B 1.529(4)
C15B H15C 0.9900
C15B H15D 0.9900
C16B H16D 0.9800
C16B H16E 0.9800
C16B H16F 0.9800
C17B C18B 1.520(4)
C17B H17C 0.9900
C17B H17D 0.9900
C18B C19B 1.534(5)
C18B H18C 0.9900
C18B H18D 0.9900
C19B C20B 1.517(6)
C19B H19C 0.9900
C19B H19D 0.9900
C20B H20D 0.9800
C20B H20E 0.9800
C20B H20F 0.9800

loop_
_geom_torsion_atom_site_label_1
_geom_torsion_atom_site_label_2
_geom_torsion_atom_site_label_3
_geom_torsion_atom_site_label_4
_geom_torsion
N2 Pt1 S1 C1A -116.19(12)
S2 Pt1 S1 C1A 63.41(10)
N2 Pt1 N1 C30 178.9(3)
S2 Pt1 N1 C30 -0.5(3)
N2 Pt1 N1 C31 -2.19(19)
S2 Pt1 N1 C31 178.42(18)
N1 Pt1 S2 C1B -112.60(12)
S1 Pt1 S2 C1B 65.09(10)
N1 Pt1 N2 C21 -176.4(3)
S1 Pt1 N2 C21 6.0(2)
N1 Pt1 N2 C32 3.3(2)
S1 Pt1 N2 C32 -174.3(2)
C32 N2 C21 C22 1.1(4)
Pt1 N2 C21 C22 -179.3(2)
N2 C21 C22 C23 1.0(5)
C21 C22 C23 C24 -2.2(5)
C22 C23 C24 C32 1.2(4)
C22 C23 C24 C25 -175.5(3)
C23 C24 C25 C26 175.7(3)
C32 C24 C25 C26 -1.0(5)
C24 C25 C26 C27 0.8(5)
C25 C26 C27 C31 0.3(5)
C25 C26 C27 C28 -179.5(3)
C31 C27 C28 C29 1.9(4)
C26 C27 C28 C29 -178.2(3)
C27 C28 C29 C30 -2.0(5)
C31 N1 C30 C29 1.1(4)
Pt1 N1 C30 C29 180.0(2)
C28 C29 C30 N1 0.5(5)
C30 N1 C31 C27 -1.2(4)
Pt1 N1 C31 C27 179.8(2)
C30 N1 C31 C32 179.8(3)
Pt1 N1 C31 C32 0.8(3)
C28 C27 C31 N1 -0.3(4)
C26 C27 C31 N1 179.8(3)
C28 C27 C31 C32 178.7(3)
C26 C27 C31 C32 -1.2(4)
C21 N2 C32 C24 -2.1(5)
Pt1 N2 C32 C24 178.2(3)
C21 N2 C32 C31 175.7(3)
Pt1 N2 C32 C31 -3.9(4)
C23 C24 C32 N2 0.9(5)
C25 C24 C32 N2 177.9(3)
C23 C24 C32 C31 -176.8(3)
C25 C24 C32 C31 0.1(5)
N1 C31 C32 N2 2.2(4)
C27 C31 C32 N2 -176.9(3)
N1 C31 C32 C24 -180.0(3)
C27 C31 C32 C24 1.0(5)
C2A N4 C1A N3 -166.1(3)
C2A N4 C1A S1 13.9(4)
C13A N3 C1A N4 1.2(4)
C17A N3 C1A N4 -158.7(3)
C13A N3 C1A S1 -178.8(2)
C17A N3 C1A S1 21.3(4)
Pt1 S1 C1A N4 40.2(3)
Pt1 S1 C1A N3 -139.8(2)
C1A N4 C2A O2 63.4(4)
C1A N4 C2A C3A -121.4(3)
O2 C2A C3A C4A 166.7(3)
N4 C2A C3A C4A -8.6(4)
O2 C2A C3A C12A -17.5(4)
N4 C2A C3A C12A 167.2(3)
C12A C3A C4A C5A -0.2(4)
C2A C3A C4A C5A 175.8(3)
C3A C4A C5A C6A -1.2(5)
C4A C5A C6A C7A 0.6(5)
C5A C6A C7A C8A -178.2(3)
C5A C6A C7A C12A 1.5(5)
C6A C7A C8A C9A -179.7(3)
C12A C7A C8A C9A 0.5(5)
C7A C8A C9A C10A 0.9(5)
C8A C9A C10A C11A -1.3(5)
C9A C10A C11A C12A 0.3(5)
C10A C11A C12A C7A 1.1(4)
C10A C11A C12A C3A -177.2(3)
C6A C7A C12A C11A 178.8(3)
C8A C7A C12A C11A -1.5(4)
C6A C7A C12A C3A -2.9(4)
C8A C7A C12A C3A 176.9(3)
C4A C3A C12A C11A -179.5(3)
C2A C3A C12A C11A 4.7(5)
C4A C3A C12A C7A 2.2(4)
C2A C3A C12A C7A -173.5(3)
C1A N3 C13A C14A -80.5(3)
C17A N3 C13A C14A 81.2(3)
N3 C13A C14A C15A 155.1(3)
C13A C14A C15A C16A 174.9(3)
C1A N3 C17A C18A -117.2(3)
C13A N3 C17A C18A 82.6(3)
N3 C17A C18A C19A -175.0(3)
C17A C18A C19A C20A 170.9(3)
C2B N6 C1B N5 -153.4(3)
C2B N6 C1B S2 29.1(4)
C13B N5 C1B N6 7.8(4)
C17B N5 C1B N6 -172.0(3)
C13B N5 C1B S2 -174.4(2)
C17B N5 C1B S2 5.7(4)
Pt1 S2 C1B N6 23.6(3)
Pt1 S2 C1B N5 -154.0(2)
C1B N6 C2B O1 56.8(5)
C1B N6 C2B C3B -127.0(3)
O1 C2B C3B C4B 177.4(3)
N6 C2B C3B C4B 1.2(4)
O1 C2B C3B C12B -7.2(5)
N6 C2B C3B C12B 176.6(3)
C12B C3B C4B C5B -2.8(4)
C2B C3B C4B C5B 172.7(3)
C3B C4B C5B C6B 1.7(5)
C4B C5B C6B C7B 0.3(5)
C5B C6B C7B C8B 179.6(3)
C5B C6B C7B C12B -1.0(5)
C6B C7B C8B C9B -179.8(3)
C12B C7B C8B C9B 0.7(4)
C7B C8B C9B C10B -0.5(5)
C8B C9B C10B C11B -0.5(5)
C9B C10B C11B C12B 1.3(4)
C6B C7B C12B C11B -179.5(3)
C8B C7B C12B C11B -0.1(4)
C6B C7B C12B C3B -0.2(4)
C8B C7B C12B C3B 179.3(3)
C10B C11B C12B C7B -0.9(4)
C10B C11B C12B C3B 179.8(3)
C4B C3B C12B C7B 2.0(4)
C2B C3B C12B C7B -173.3(3)
C4B C3B C12B C11B -178.7(3)
C2B C3B C12B C11B 6.0(4)
C1B N5 C13B C14B -90.1(3)
C17B N5 C13B C14B 89.7(3)
N5 C13B C14B C15B -176.0(2)
C13B C14B C15B C16B -179.6(3)
C1B N5 C17B C18B -94.5(4)
C13B N5 C17B C18B 85.7(3)
N5 C17B C18B C19B 166.2(3)
C17B C18B C19B C20B -81.5(4)
